data_7203101
loop_
_publ_author_name
'Goswami, Shyamaprosad'
'Jana, Subrata'
'Hazra, Anita'
'Fun, Hoong-Kun'
'Anjum, Shazia'
Atta-ur-Rahman

_publ_section_title
;
 Recognition of creatinine by weak aromatic acids in solid phase along
 with their supramolecular network
;
_journal_issue 9
_journal_name_full CrystEngComm
_journal_page_first 712
_journal_page_last 718
_journal_paper_doi 10.1039/b609202k
_journal_volume 8
_journal_year 2006
_chemical_formula_sum 'C11 H13 N3 O4'
_chemical_formula_weight 251.24
_chemical_name_systematic
;
?
;
_space_group_IT_number 14
_symmetry_space_group_name_Hall '-P 2yn'
_symmetry_space_group_name_H-M 'P 1 21/n 1'
_atom_sites_solution_hydrogens geom
_atom_sites_solution_primary direct
_atom_sites_solution_secondary difmap
_audit_creation_method SHELXL-97
_cell_angle_alpha 90.00
_cell_angle_beta 101.005(2)
_cell_angle_gamma 90.00
_cell_formula_units_Z 4
_cell_length_a 7.6782(10)
_cell_length_b 12.4991(16)
_cell_length_c 12.4268(16)
_cell_measurement_temperature 293(2)
_cell_volume 1170.7(3)
_computing_structure_refinement 'SHELXL-97 (Sheldrick, 1997)'
_computing_structure_solution 'SHELXS-97 (Sheldrick, 1990)'
_diffrn_ambient_temperature 293(2)
_diffrn_measured_fraction_theta_full 0.997
_diffrn_measured_fraction_theta_max 0.997
_diffrn_radiation_monochromator graphite
_diffrn_radiation_source 'fine-focus sealed tube'
_diffrn_radiation_type MoK\a
_diffrn_radiation_wavelength 0.71073
_diffrn_reflns_av_R_equivalents 0.0174
_diffrn_reflns_av_sigmaI/netI 0.0175
_diffrn_reflns_limit_h_max 9
_diffrn_reflns_limit_h_min -9
_diffrn_reflns_limit_k_max 14
_diffrn_reflns_limit_k_min -10
_diffrn_reflns_limit_l_max 14
_diffrn_reflns_limit_l_min -14
_diffrn_reflns_number 5749
_diffrn_reflns_theta_full 24.99
_diffrn_reflns_theta_max 24.99
_diffrn_reflns_theta_min 2.33
_exptl_absorpt_coefficient_mu 0.111
_exptl_absorpt_correction_T_max 0.9858
_exptl_absorpt_correction_T_min 0.9582
_exptl_crystal_density_diffrn 1.426
_exptl_crystal_density_method 'not measured'
_exptl_crystal_F_000 528
_exptl_crystal_size_max 0.39
_exptl_crystal_size_mid 0.36
_exptl_crystal_size_min 0.13
_refine_diff_density_max 0.221
_refine_diff_density_min -0.225
_refine_diff_density_rms 0.044
_refine_ls_extinction_method none
_refine_ls_goodness_of_fit_ref 1.068
_refine_ls_hydrogen_treatment mixed
_refine_ls_matrix_type full
_refine_ls_number_parameters 215
_refine_ls_number_reflns 2055
_refine_ls_number_restraints 0
_refine_ls_restrained_S_all 1.068
_refine_ls_R_factor_all 0.0449
_refine_ls_R_factor_gt 0.0391
_refine_ls_shift/su_max 0.001
_refine_ls_shift/su_mean 0.000
_refine_ls_structure_factor_coef Fsqd
_refine_ls_weighting_details 'calc w=1/[\s^2^(Fo^2^)+(0.0587P)^2^+0.1962P] where P=(Fo^2^+2Fc^2^)/3'
_refine_ls_weighting_scheme calc
_refine_ls_wR_factor_gt 0.1010
_refine_ls_wR_factor_ref 0.1066
_reflns_number_gt 1761
_reflns_number_total 2055
_reflns_threshold_expression >2sigma(I)
_cod_data_source_file 293621.txt
_cod_data_source_block fun4m
_cod_database_code 7203101

loop_
_symmetry_equiv_pos_as_xyz
'x, y, z'
'-x+1/2, y+1/2, -z+1/2'
'-x, -y, -z'
'x-1/2, -y-1/2, z-1/2'

loop_
_atom_site_label
_atom_site_type_symbol
_atom_site_fract_x
_atom_site_fract_y
_atom_site_fract_z
_atom_site_U_iso_or_equiv
_atom_site_adp_type
_atom_site_occupancy
_atom_site_symmetry_multiplicity
_atom_site_calc_flag
_atom_site_refinement_flags
_atom_site_disorder_assembly
_atom_site_disorder_group
O1 O 0.42906(18) 1.15066(11) 0.74287(10) 0.0643(4) Uani 1 1 d . . .
O2 O 0.34058(18) 1.00889(9) 0.59622(10) 0.0637(4) Uani 1 1 d . . .
O3 O 0.17741(18) 1.05309(9) 0.43409(9) 0.0612(4) Uani 1 1 d . . .
O4 O 0.03443(18) 0.86015(9) 0.18280(9) 0.0623(4) Uani 1 1 d . . .
N1 N 0.19253(17) 0.85739(10) 0.35926(10) 0.0418(3) Uani 1 1 d . . .
N2 N 0.3560(2) 0.80072(12) 0.52754(11) 0.0534(4) Uani 1 1 d . . .
N3 N 0.27615(17) 0.68797(9) 0.37549(10) 0.0447(3) Uani 1 1 d . . .
C1 C 0.3242(2) 1.21901(13) 0.67454(12) 0.0463(4) Uani 1 1 d . . .
C2 C 0.3081(3) 1.32358(15) 0.70843(15) 0.0565(4) Uani 1 1 d . . .
C3 C 0.2059(3) 1.39566(15) 0.63975(16) 0.0603(5) Uani 1 1 d . . .
C4 C 0.1178(2) 1.36450(14) 0.53728(15) 0.0555(4) Uani 1 1 d . . .
C5 C 0.1334(2) 1.26101(13) 0.50372(13) 0.0471(4) Uani 1 1 d . . .
C6 C 0.23568(19) 1.18647(12) 0.57047(12) 0.0415(4) Uani 1 1 d . . .
C7 C 0.2512(2) 1.07484(12) 0.53024(12) 0.0476(4) Uani 1 1 d . . .
C8 C 0.28068(19) 0.78082(11) 0.42645(12) 0.0401(4) Uani 1 1 d . . .
C9 C 0.1778(3) 0.69800(13) 0.26479(13) 0.0481(4) Uani 1 1 d . . .
C10 C 0.1234(2) 0.81413(12) 0.26013(12) 0.0439(4) Uani 1 1 d . . .
C11 C 0.3512(3) 0.58823(15) 0.42304(19) 0.0626(5) Uani 1 1 d . . .
H1O1 H 0.412(3) 1.085(2) 0.7039(19) 0.086(7) Uiso 1 1 d . . .
H1N1 H 0.180(2) 0.9326(16) 0.3858(15) 0.064(5) Uiso 1 1 d . . .
H1N2 H 0.408(3) 0.7508(16) 0.5672(16) 0.059(5) Uiso 1 1 d . . .
H2N2 H 0.353(3) 0.8749(19) 0.5549(17) 0.075(6) Uiso 1 1 d . . .
H2 H 0.374(3) 1.3468(16) 0.7780(16) 0.066(5) Uiso 1 1 d . . .
H3 H 0.195(2) 1.4721(16) 0.6647(15) 0.064(5) Uiso 1 1 d . . .
H4 H 0.045(2) 1.4141(16) 0.4877(15) 0.063(5) Uiso 1 1 d . . .
H5 H 0.072(2) 1.2386(14) 0.4320(15) 0.051(4) Uiso 1 1 d . . .
H9A H 0.079(2) 0.6552(15) 0.2530(13) 0.051(5) Uiso 1 1 d . . .
H9B H 0.256(2) 0.6815(16) 0.2105(15) 0.067(5) Uiso 1 1 d . . .
H11A H 0.479(4) 0.601(2) 0.462(2) 0.129(10) Uiso 1 1 d . . .
H11B H 0.303(4) 0.568(3) 0.480(3) 0.134(11) Uiso 1 1 d . . .
H11C H 0.372(4) 0.543(2) 0.369(3) 0.120(10) Uiso 1 1 d . . .

loop_
_atom_site_aniso_label
_atom_site_aniso_U_11
_atom_site_aniso_U_22
_atom_site_aniso_U_33
_atom_site_aniso_U_23
_atom_site_aniso_U_13
_atom_site_aniso_U_12
O1 0.0856(9) 0.0537(8) 0.0456(7) 0.0003(6) -0.0076(6) 0.0073(6)
O2 0.0957(10) 0.0383(7) 0.0508(7) 0.0020(5) -0.0022(6) 0.0128(6)
O3 0.0930(9) 0.0385(6) 0.0453(7) -0.0042(5) -0.0036(6) 0.0076(6)
O4 0.0894(9) 0.0433(7) 0.0434(6) 0.0058(5) -0.0149(6) -0.0055(6)
N1 0.0548(8) 0.0305(7) 0.0369(6) 0.0006(5) 0.0004(5) 0.0009(5)
N2 0.0725(10) 0.0394(8) 0.0406(8) 0.0015(6) -0.0088(6) 0.0091(7)
N3 0.0584(8) 0.0307(7) 0.0427(7) 0.0011(5) 0.0040(6) 0.0038(5)
C1 0.0537(9) 0.0436(9) 0.0421(8) 0.0001(7) 0.0103(7) 0.0000(7)
C2 0.0718(12) 0.0511(10) 0.0474(10) -0.0118(8) 0.0130(8) -0.0031(8)
C3 0.0781(12) 0.0398(10) 0.0673(12) -0.0090(8) 0.0245(10) 0.0052(8)
C4 0.0644(11) 0.0414(9) 0.0614(11) 0.0024(8) 0.0137(9) 0.0125(8)
C5 0.0525(9) 0.0437(9) 0.0448(9) -0.0003(7) 0.0089(7) 0.0049(7)
C6 0.0491(8) 0.0368(8) 0.0398(8) 0.0002(6) 0.0116(6) 0.0003(6)
C7 0.0641(10) 0.0359(8) 0.0414(8) 0.0022(7) 0.0070(7) 0.0032(7)
C8 0.0450(8) 0.0344(8) 0.0397(8) 0.0028(6) 0.0054(6) 0.0008(6)
C9 0.0637(11) 0.0365(8) 0.0425(9) -0.0025(6) 0.0059(8) -0.0068(7)
C10 0.0552(9) 0.0360(8) 0.0376(8) 0.0031(6) 0.0013(7) -0.0068(6)
C11 0.0845(14) 0.0368(10) 0.0659(12) 0.0083(9) 0.0126(11) 0.0151(9)

loop_
_atom_type_symbol
_atom_type_description
_atom_type_scat_dispersion_real
_atom_type_scat_dispersion_imag
_atom_type_scat_source
C C 0.0033 0.0016 'International Tables Vol C Tables 4.2.6.8 and 6.1.1.4'
H H 0.0000 0.0000 'International Tables Vol C Tables 4.2.6.8 and 6.1.1.4'
N N 0.0061 0.0033 'International Tables Vol C Tables 4.2.6.8 and 6.1.1.4'
O O 0.0106 0.0060 'International Tables Vol C Tables 4.2.6.8 and 6.1.1.4'

loop_
_geom_angle_atom_site_label_1
_geom_angle_atom_site_label_2
_geom_angle_atom_site_label_3
_geom_angle
_geom_angle_site_symmetry_1
_geom_angle_site_symmetry_3
_geom_angle_publ_flag
C1 O1 H1O1 102.6(14) . . ?
C10 N1 C8 109.81(13) . . ?
C10 N1 H1N1 128.7(10) . . ?
C8 N1 H1N1 121.5(10) . . ?
C8 N2 H1N2 119.6(13) . . ?
C8 N2 H2N2 118.3(12) . . ?
H1N2 N2 H2N2 122.0(17) . . ?
C8 N3 C9 110.01(12) . . ?
C8 N3 C11 126.03(15) . . ?
C9 N3 C11 123.91(14) . . ?
O1 C1 C2 118.73(15) . . ?
O1 C1 C6 121.37(14) . . ?
C2 C1 C6 119.89(15) . . ?
C3 C2 C1 120.10(17) . . ?
C3 C2 H2 120.0(12) . . ?
C1 C2 H2 119.8(12) . . ?
C2 C3 C4 120.53(17) . . ?
C2 C3 H3 119.8(11) . . ?
C4 C3 H3 119.6(11) . . ?
C5 C4 C3 119.42(17) . . ?
C5 C4 H4 118.8(11) . . ?
C3 C4 H4 121.8(11) . . ?
C4 C5 C6 121.60(16) . . ?
C4 C5 H5 119.9(10) . . ?
C6 C5 H5 118.5(10) . . ?
C5 C6 C1 118.45(15) . . ?
C5 C6 C7 119.95(14) . . ?
C1 C6 C7 121.60(13) . . ?
O3 C7 O2 124.54(14) . . ?
O3 C7 C6 118.16(13) . . ?
O2 C7 C6 117.29(13) . . ?
N2 C8 N3 126.65(14) . . ?
N2 C8 N1 122.28(14) . . ?
N3 C8 N1 111.06(13) . . ?
N3 C9 C10 102.18(12) . . ?
N3 C9 H9A 111.6(11) . . ?
C10 C9 H9A 110.1(11) . . ?
N3 C9 H9B 110.5(11) . . ?
C10 C9 H9B 111.6(11) . . ?
H9A C9 H9B 110.7(15) . . ?
O4 C10 N1 126.44(15) . . ?
O4 C10 C9 126.65(14) . . ?
N1 C10 C9 106.91(13) . . ?
N3 C11 H11A 109.3(17) . . ?
N3 C11 H11B 112(2) . . ?
H11A C11 H11B 100(2) . . ?
N3 C11 H11C 109.9(19) . . ?
H11A C11 H11C 99(2) . . ?
H11B C11 H11C 124(3) . . ?

loop_
_geom_bond_atom_site_label_1
_geom_bond_atom_site_label_2
_geom_bond_distance
_geom_bond_site_symmetry_2
_geom_bond_publ_flag
O1 C1 1.3558(19) . ?
O1 H1O1 0.95(3) . ?
O2 C7 1.2681(19) . ?
O3 C7 1.2506(19) . ?
O4 C10 1.2125(18) . ?
N1 C10 1.3572(19) . ?
N1 C8 1.3621(19) . ?
N1 H1N1 1.01(2) . ?
N2 C8 1.303(2) . ?
N2 H1N2 0.85(2) . ?
N2 H2N2 0.99(2) . ?
N3 C8 1.3194(19) . ?
N3 C9 1.443(2) . ?
N3 C11 1.451(2) . ?
C1 C2 1.386(2) . ?
C1 C6 1.402(2) . ?
C2 C3 1.378(3) . ?
C2 H2 0.96(2) . ?
C3 C4 1.379(3) . ?
C3 H3 1.01(2) . ?
C4 C5 1.371(2) . ?
C4 H4 0.972(19) . ?
C5 C6 1.387(2) . ?
C5 H5 0.966(17) . ?
C6 C7 1.495(2) . ?
C9 C10 1.509(2) . ?
C9 H9A 0.914(19) . ?
C9 H9B 1.008(19) . ?
C11 H11A 1.02(3) . ?
C11 H11B 0.89(4) . ?
C11 H11C 0.91(3) . ?

loop_
_geom_torsion_atom_site_label_1
_geom_torsion_atom_site_label_2
_geom_torsion_atom_site_label_3
_geom_torsion_atom_site_label_4
_geom_torsion
_geom_torsion_site_symmetry_1
_geom_torsion_site_symmetry_2
_geom_torsion_site_symmetry_3
_geom_torsion_site_symmetry_4
_geom_torsion_publ_flag
O1 C1 C2 C3 178.43(17) . . . . ?
C6 C1 C2 C3 -0.3(3) . . . . ?
C1 C2 C3 C4 0.5(3) . . . . ?
C2 C3 C4 C5 -0.4(3) . . . . ?
C3 C4 C5 C6 0.1(3) . . . . ?
C4 C5 C6 C1 0.1(2) . . . . ?
C4 C5 C6 C7 -179.19(15) . . . . ?
O1 C1 C6 C5 -178.68(15) . . . . ?
C2 C1 C6 C5 0.0(2) . . . . ?
O1 C1 C6 C7 0.6(2) . . . . ?
C2 C1 C6 C7 179.28(15) . . . . ?
C5 C6 C7 O3 3.5(2) . . . . ?
C1 C6 C7 O3 -175.72(15) . . . . ?
C5 C6 C7 O2 -177.25(15) . . . . ?
C1 C6 C7 O2 3.5(2) . . . . ?
C9 N3 C8 N2 179.09(16) . . . . ?
C11 N3 C8 N2 1.5(3) . . . . ?
C9 N3 C8 N1 -0.32(19) . . . . ?
C11 N3 C8 N1 -177.89(17) . . . . ?
C10 N1 C8 N2 -178.29(14) . . . . ?
C10 N1 C8 N3 1.15(18) . . . . ?
C8 N3 C9 C10 -0.53(18) . . . . ?
C11 N3 C9 C10 177.11(17) . . . . ?
C8 N1 C10 O4 178.37(16) . . . . ?
C8 N1 C10 C9 -1.43(18) . . . . ?
N3 C9 C10 O4 -178.62(16) . . . . ?
N3 C9 C10 N1 1.18(17) . . . . ?

loop_
_cod_related_entry_id
_cod_related_entry_database
_cod_related_entry_code
1 ChemSpider 30653668
